data_7712241
loop_
_publ_author_name
'Chiu, Weiling'
'Nadeau, Ben E.'
'Patrick, Brian O.'
'Love, Jennifer'

_publ_section_title
;
 Investigating the Mechanism of Ni-Mediated Trifluoromethylthiolation of
 Aryl Halides using AgSCF3
;
_journal_name_full 'Dalton Transactions'
_journal_paper_doi 10.1039/D2DT03758K
_journal_year 2023
_chemical_formula_moiety '2(C38 H43 Cl0.968 F N3 Ni0.968), 0.5(C4 H10 O), 0.032(Cl Ni)'
_chemical_formula_sum 'C78 H91 Cl2 F2 N6 Ni2 O0.5'
_chemical_formula_weight 1346.88
_space_group_crystal_system monoclinic
_space_group_IT_number 14
_space_group_name_Hall '-P 2yn'
_space_group_name_H-M_alt 'P 1 21/n 1'
_atom_sites_solution_hydrogens geom
_atom_sites_solution_primary dual
_audit_creation_date 2020-06-24
_audit_creation_method
;
Olex2 1.3
(compiled 2020.02.04 svn.rd84adfe8 for OlexSys, GUI svn.r6032)
;
_audit_update_record
;
2023-01-09 deposited with the CCDC.	2023-01-31 downloaded from the CCDC.
;
_cell_angle_alpha 90
_cell_angle_beta 103.1380(10)
_cell_angle_gamma 90
_cell_formula_units_Z 4
_cell_length_a 22.2308(8)
_cell_length_b 13.9982(5)
_cell_length_c 22.5896(8)
_cell_measurement_reflns_used 9923
_cell_measurement_temperature 90(2)
_cell_measurement_theta_max 29.15
_cell_measurement_theta_min 2.35
_cell_volume 6845.7(4)
_computing_cell_refinement 'SAINT V8.40A (Bruker, 2019)'
_computing_data_collection APEX3
_computing_data_reduction 'SAINT V8.40A (Bruker, 2019)'
_computing_molecular_graphics 'Olex2 1.3 (Dolomanov et al., 2009)'
_computing_publication_material 'Olex2 1.3 (Dolomanov et al., 2009)'
_computing_structure_refinement 'XL  (Sheldrick, 2008)'
_computing_structure_solution 'SHELXT 2018/2 (Sheldrick, 2018)'
_diffrn_ambient_temperature 90(2)
_diffrn_detector 'Bruker APEX2 area detector'
_diffrn_detector_area_resol_mean 7.9
_diffrn_detector_type 'CCD area detector'
_diffrn_measured_fraction_theta_full 1.000
_diffrn_measured_fraction_theta_max 0.998
_diffrn_measurement_device 'Bruker D8 Kappa diffractometer'
_diffrn_measurement_device_type 'Bruker APEX-II CCD'
_diffrn_measurement_method '\w and \f scans'
_diffrn_radiation_monochromator 'TRIUMPH curved-crystal'
_diffrn_radiation_probe x-ray
_diffrn_radiation_type MoK\a
_diffrn_radiation_wavelength 0.71073
_diffrn_reflns_av_R_equivalents 0.0606
_diffrn_reflns_av_unetI/netI 0.0506
_diffrn_reflns_Laue_measured_fraction_full 1.000
_diffrn_reflns_Laue_measured_fraction_max 0.998
_diffrn_reflns_limit_h_max 30
_diffrn_reflns_limit_h_min -29
_diffrn_reflns_limit_k_max 19
_diffrn_reflns_limit_k_min -18
_diffrn_reflns_limit_l_max 30
_diffrn_reflns_limit_l_min -30
_diffrn_reflns_number 101550
_diffrn_reflns_point_group_measured_fraction_full 1.000
_diffrn_reflns_point_group_measured_fraction_max 0.998
_diffrn_reflns_theta_full 25.242
_diffrn_reflns_theta_max 29.200
_diffrn_reflns_theta_min 1.462
_diffrn_source 'sealed X-ray tube'
_diffrn_source_current 30.0
_diffrn_source_power 1.35
_diffrn_source_type 'Incoatec I\ms'
_diffrn_source_voltage 45.0
_diffrn_standards_number 0
_exptl_absorpt_coefficient_mu 0.683
_exptl_absorpt_correction_T_max 0.915
_exptl_absorpt_correction_T_min 0.891
_exptl_absorpt_correction_type multi-scan
_exptl_absorpt_process_details
;
SADABS-2016/2 (Bruker, 2016/2) was used for absorption correction.
wR2(int) was 0.0548 before and 0.0523 after correction.
The ratio of minimum to maximum transmission is 0.9736.
The \l/2 correction factor is not present.
;
_exptl_crystal_colour orange
_exptl_crystal_colour_primary orange
_exptl_crystal_density_diffrn 1.307
_exptl_crystal_description prism
_exptl_crystal_F_000 2852
_exptl_crystal_recrystallization_method 'The material was recrystallised from Et2O by slow evaporation'
_exptl_crystal_size_max 0.19
_exptl_crystal_size_mid 0.13
_exptl_crystal_size_min 0.13
_refine_diff_density_max 0.895
_refine_diff_density_min -0.481
_refine_diff_density_rms 0.066
_refine_ls_extinction_method none
_refine_ls_goodness_of_fit_ref 1.022
_refine_ls_hydrogen_treatment constr
_refine_ls_matrix_type full
_refine_ls_number_parameters 1004
_refine_ls_number_reflns 18515
_refine_ls_number_restraints 683
_refine_ls_restrained_S_all 1.004
_refine_ls_R_factor_all 0.0672
_refine_ls_R_factor_gt 0.0402
_refine_ls_shift/su_max 0.001
_refine_ls_shift/su_mean 0.000
_refine_ls_structure_factor_coef Fsqd
_refine_ls_weighting_details 'w=1/[\s^2^(Fo^2^)+(0.0361P)^2^+3.5497P] where P=(Fo^2^+2Fc^2^)/3'
_refine_ls_weighting_scheme calc
_refine_ls_wR_factor_gt 0.0848
_refine_ls_wR_factor_ref 0.0950
_reflns_Friedel_coverage 0.000
_reflns_number_gt 13581
_reflns_number_total 18515
_reflns_threshold_expression 'I > 2\s(I)'
_cod_data_source_file d2dt03758k2.cif
_cod_data_source_block jl334
_cod_original_formula_sum 'C78 H91 Cl2 F2 N6 Ni2 O0.50'
_cod_database_code 7712241
_shelx_shelxl_version_number 2018/3
_shelx_space_group_comment
;
The symmetry employed for this shelxl refinement is uniquely defined
by the following loop, which should always be used as a source of
symmetry information in preference to the above space-group names.
They are only intended as comments.
;
_shelx_estimated_absorpt_t_max 0.916
_shelx_estimated_absorpt_t_min 0.881
_olex2_refinement_description
;
1. Fixed Uiso
 At 1.2 times of:
  All C(H) groups, All C(H,H) groups
 At 1.5 times of:
  All C(H,H,H) groups
2. Restrained distances
 Ni2-N4 \\sim Ni2-N4A
 with sigma of 0.02
 Ni2-C41 \\sim Ni2-C41A
 with sigma of 0.02
 F2-C44 \\sim F2A-C44A
 with sigma of 0.02
 C49-C51 \\sim C49A-C51A
 with sigma of 0.04
 N4-C47 \\sim N4A-C47A
 with sigma of 0.02
 N4-C51 \\sim N4A-C51A
 with sigma of 0.02
 C41-C45 \\sim C41A-C45A
 with sigma of 0.04
 C42-C44 \\sim C42A-C44A
 with sigma of 0.04
 C41-C42 \\sim C41A-C42A
 with sigma of 0.02
 C41-C46 \\sim C41A-C46A
 with sigma of 0.02
 C45-C47 \\sim C45A-C47A
 with sigma of 0.04
 C42-C43 \\sim C42A-C43A
 with sigma of 0.02
 C43-C44 \\sim C43A-C44A
 with sigma of 0.02
 C44-C45 \\sim C44A-C45A
 with sigma of 0.02
 C45-C46 \\sim C45A-C46A
 with sigma of 0.02
 C46-C48 \\sim C46A-C48A
 with sigma of 0.04
 C47-C51 \\sim C47A-C51A
 with sigma of 0.04
 C46-C47 \\sim C46A-C47A
 with sigma of 0.02
 C47-C48 \\sim C47A-C48A
 with sigma of 0.02
 C41-C47 \\sim C41A-C47A
 with sigma of 0.04
 C48-C49 \\sim C48A-C49A
 with sigma of 0.02
 C42-C46 \\sim C42A-C46A
 with sigma of 0.04
 C43-C45 \\sim C43A-C45A
 with sigma of 0.04
 C49-C50 \\sim C49A-C50A
 with sigma of 0.02
 C44-C46 \\sim C44A-C46A
 with sigma of 0.04
 C50-C51 \\sim C50A-C51A
 with sigma of 0.02
 Ni2-C42 \\sim Ni2-C42A
 with sigma of 0.04
 Ni2-C46 \\sim Ni2-C46A
 with sigma of 0.04
 C47-C49 \\sim C47A-C49A
 with sigma of 0.04
 Ni2-C47 \\sim Ni2-C47A
 with sigma of 0.04
 Ni2-C51 \\sim Ni2-C51A
 with sigma of 0.04
 F2-C43 \\sim F2A-C43A
 with sigma of 0.04
 F2-C45 \\sim F2A-C45A
 with sigma of 0.04
 C48-C50 \\sim C48A-C50A
 with sigma of 0.04
 N4-C46 \\sim N4A-C46A
 with sigma of 0.04
 N4-C48 \\sim N4A-C48A
 with sigma of 0.04
 N4-C50 \\sim N4A-C50A
 with sigma of 0.04
 C41-C43 \\sim C41A-C43A
 with sigma of 0.04
 C53-C52 \\sim C13-C12
 with sigma of 0.01
 O1-C53 \\sim O1-C12
 with sigma of 0.01
 Ni2-Cl2 \\sim Ni3-Cl3
 with sigma of 0.01
3. Uiso/Uaniso restraints and constraints
F2 \\sim N4 \\sim C41 \\sim C42 \\sim C43 \\sim C44 \\sim C45 \\sim C46 \\sim
C47 \\sim C48 \\sim C49 \\sim C50 \\sim C51 \\sim F2A \\sim N4A \\sim C41A
\\sim C42A \\sim C43A \\sim C44A \\sim C45A \\sim C46A \\sim C47A \\sim C48A
\\sim C49A \\sim C50A \\sim C51A: within 2A with sigma of 0.04 and sigma for
terminal atoms of 0.08 within 2A
Uanis(C44) = Uanis(C44A)
Uanis(C41) = Uanis(C41A)
Uanis(Ni2) = Uanis(Ni3)
4. Rigid body (RIGU) restrains
 F2, N4, C41, C42, C43, C44, C45, C46, C47, C48, C49, C50, C51, F2A, N4A, C41A,
  C42A, C43A, C44A, C45A, C46A, C47A, C48A, C49A, C50A, C51A
 with sigma for 1-2 distances of 0.004 and sigma for 1-3 distances of 0.004
5. Others
 Sof(F2A)=Sof(N4A)=Sof(C41A)=Sof(C42A)=Sof(H42A)=Sof(C43A)=Sof(H43A)=Sof(C44A)=
 Sof(C45A)=Sof(H45A)=Sof(C46A)=Sof(C47A)=Sof(C48A)=Sof(H48A)=Sof(C49A)=
 Sof(H49A)=Sof(C50A)=Sof(H50A)=Sof(C51A)=Sof(H51A)=Sof(Ni3)=Sof(Cl3)=1-FVAR(1)
 Sof(Ni2)=Sof(Cl2)=Sof(F2)=Sof(N4)=Sof(C41)=Sof(C42)=Sof(H42)=Sof(C43)=
 Sof(H43)=Sof(C44)=Sof(C45)=Sof(H45)=Sof(C46)=Sof(C47)=Sof(C48)=Sof(H48)=
 Sof(C49)=Sof(H49)=Sof(C50)=Sof(H50)=Sof(C51)=Sof(H51)=FVAR(1)
 Sof(C02G)=Sof(H02A)=Sof(H02B)=Sof(H02C)=Sof(C02H)=Sof(H02D)=Sof(H02E)=
 Sof(H02F)=Sof(H75A)=1-FVAR(2)
 Sof(H75)=Sof(C76)=Sof(H76A)=Sof(H76B)=Sof(H76C)=Sof(C77)=Sof(H77A)=Sof(H77B)=
 Sof(H77C)=FVAR(2)
 Sof(Ni4)=Sof(Cl4)=1-FVAR(3)
 Sof(Ni1)=Sof(Cl1)=FVAR(3)
 Fixed Sof: O1(0.5) C12(0.5) H12A(0.5) H12B(0.5) C13(0.5) H13A(0.5) H13B(0.5)
 H13C(0.5) C52(0.5) H52A(0.5) H52B(0.5) H52C(0.5) C53(0.5) H53A(0.5) H53B(0.5)
6.a Ternary CH refined with riding coordinates:
 C23(H23), C26(H26), C35(H35), C38(H38), C63(H63), C66(H66), C75(H75A),
 C75(H75), C78(H78)
6.b Secondary CH2 refined with riding coordinates:
 C12(H12A,H12B), C53(H53A,H53B)
6.c Aromatic/amide H refined with riding coordinates:
 C2(H2), C3(H3), C5(H5), C8(H8), C9(H9), C10(H10), C11(H11), C15(H15),
 C16(H16), C19(H19), C20(H20), C21(H21), C31(H31), C32(H32), C33(H33), C42(H42),
  C43(H43), C45(H45), C48(H48), C49(H49), C50(H50), C51(H51), C55(H55),
 C56(H56), C59(H59), C60(H60), C61(H61), C71(H71), C72(H72), C73(H73),
 C42A(H42A), C43A(H43A), C45A(H45A), C48A(H48A), C49A(H49A), C50A(H50A),
 C51A(H51A)
6.d Idealised Me refined as rotating group:
 C24(H24A,H24B,H24C), C25(H25A,H25B,H25C), C27(H27A,H27B,H27C), C28(H28A,H28B,
 H28C), C36(H36A,H36B,H36C), C37(H37A,H37B,H37C), C39(H39A,H39B,H39C), C40(H40A,
 H40B,H40C), C02G(H02A,H02B,H02C), C02H(H02D,H02E,H02F), C64(H64A,H64B,H64C),
 C65(H65A,H65B,H65C), C67(H67A,H67B,H67C), C68(H68A,H68B,H68C), C76(H76A,H76B,
 H76C), C77(H77A,H77B,H77C), C79(H79A,H79B,H79C), C80(H80A,H80B,H80C), C13(H13A,
 H13B,H13C), C52(H52A,H52B,H52C)
;
_olex2_diffrn_ambient_temperature_device 'Oxford Cryosystems'
_olex2_exptl_crystal_mounting_method 'The crystal was mounted on a mylar loop in oil'
_olex2_submission_original_sample_id 'WC 784'
_olex2_submission_special_instructions 'No special instructions were received'

loop_
_space_group_symop_operation_xyz
'x, y, z'
'-x+1/2, y+1/2, -z+1/2'
'-x, -y, -z'
'x-1/2, -y-1/2, z-1/2'

loop_
_atom_site_label
_atom_site_type_symbol
_atom_site_fract_x
_atom_site_fract_y
_atom_site_fract_z
_atom_site_U_iso_or_equiv
_atom_site_adp_type
_atom_site_occupancy
_atom_site_site_symmetry_order
_atom_site_calc_flag
_atom_site_refinement_flags_posn
_atom_site_refinement_flags_adp
_atom_site_refinement_flags_occupancy
_atom_site_disorder_assembly
_atom_site_disorder_group
Ni1 Ni 0.37842(2) 0.51940(2) 0.35721(2) 0.01040(6) Uani 0.9683(8) 1 d . . P A 1
Cl1 Cl 0.32366(2) 0.42498(3) 0.28388(2) 0.01557(10) Uani 0.9683(8) 1 d . . P A 1
F1 F 0.57561(5) 0.75342(9) 0.52339(6) 0.0331(3) Uani 1 1 d . . . A 1
N3 N 0.27323(6) 0.63654(10) 0.37737(6) 0.0131(3) Uani 1 1 d . . . A 1
N2 N 0.29365(6) 0.65894(10) 0.28962(7) 0.0128(3) Uani 1 1 d . . . A 1
N1 N 0.44819(7) 0.43078(11) 0.37333(7) 0.0148(3) Uani 1 1 d . . . A 1
C1 C 0.43240(9) 0.59974(13) 0.41350(8) 0.0145(4) Uani 1 1 d . . . A 1
C2 C 0.42281(8) 0.69080(13) 0.43579(8) 0.0157(4) Uani 1 1 d . . . A 1
H2 H 0.382518 0.717638 0.425778 0.019 Uiso 1 1 calc R U . A 1
C3 C 0.47064(9) 0.74290(13) 0.47215(9) 0.0190(4) Uani 1 1 d . . . A 1
H3 H 0.463418 0.804828 0.486280 0.023 Uiso 1 1 calc R U . A 1
C4 C 0.52850(8) 0.70271(14) 0.48713(9) 0.0202(4) Uani 1 1 d . . . A 1
C5 C 0.54112(8) 0.61371(13) 0.46816(8) 0.0187(4) Uani 1 1 d . . . A 1
H5 H 0.581394 0.587117 0.479928 0.022 Uiso 1 1 calc R U . A 1
C6 C 0.49288(8) 0.56326(13) 0.43092(8) 0.0149(3) Uani 1 1 d . . . A 1
C7 C 0.50130(8) 0.46834(13) 0.40714(8) 0.0150(3) Uani 1 1 d . . . A 1
C8 C 0.55698(9) 0.41823(13) 0.41673(8) 0.0188(4) Uani 1 1 d . . . A 1
H8 H 0.593955 0.445972 0.439746 0.023 Uiso 1 1 calc R U . A 1
C9 C 0.55769(9) 0.32792(14) 0.39236(9) 0.0222(4) Uani 1 1 d . . . A 1
H9 H 0.595348 0.293454 0.397664 0.027 Uiso 1 1 calc R U . A 1
C10 C 0.50280(9) 0.28783(14) 0.36000(9) 0.0218(4) Uani 1 1 d . . . A 1
H10 H 0.502064 0.224861 0.344164 0.026 Uiso 1 1 calc R U . A 1
C11 C 0.44946(9) 0.34136(13) 0.35138(8) 0.0181(4) Uani 1 1 d . . . A 1
H11 H 0.412005 0.314126 0.329024 0.022 Uiso 1 1 calc R U . A 1
C14 C 0.31366(8) 0.60944(12) 0.34262(8) 0.0124(3) Uani 1 1 d . . . A 1
C15 C 0.24234(8) 0.71463(13) 0.29115(8) 0.0160(4) Uani 1 1 d . . . A 1
H15 H 0.220715 0.755290 0.259771 0.019 Uiso 1 1 calc R U . A 1
C16 C 0.22929(8) 0.69992(13) 0.34536(8) 0.0165(4) Uani 1 1 d . . . A 1
H16 H 0.196131 0.727602 0.359487 0.020 Uiso 1 1 calc R U . A 1
C17 C 0.31919(8) 0.65297(12) 0.23593(8) 0.0138(3) Uani 1 1 d . . . A 1
C18 C 0.37481(8) 0.69955(12) 0.23621(8) 0.0157(4) Uani 1 1 d . . . A 1
C19 C 0.39906(9) 0.69002(13) 0.18462(9) 0.0185(4) Uani 1 1 d . . . A 1
H19 H 0.437707 0.718561 0.184117 0.022 Uiso 1 1 calc R U . A 1
C20 C 0.36799(9) 0.64010(13) 0.13463(9) 0.0199(4) Uani 1 1 d . . . A 1
H20 H 0.385476 0.633637 0.100180 0.024 Uiso 1 1 calc R U . A 1
C21 C 0.31129(9) 0.59922(13) 0.13434(8) 0.0198(4) Uani 1 1 d . . . A 1
H21 H 0.289528 0.567184 0.098822 0.024 Uiso 1 1 calc R U . A 1
C22 C 0.28524(8) 0.60388(12) 0.18499(8) 0.0153(4) Uani 1 1 d . . . A 1
C23 C 0.40726(9) 0.76427(14) 0.28708(8) 0.0190(4) Uani 1 1 d . . . A 1
H23 H 0.388277 0.754141 0.322698 0.023 Uiso 1 1 calc R U . A 1
C24 C 0.39649(11) 0.86869(14) 0.26668(10) 0.0287(5) Uani 1 1 d . . . A 1
H24A H 0.415866 0.911046 0.300142 0.043 Uiso 1 1 calc R U . A 1
H24B H 0.352023 0.881533 0.255188 0.043 Uiso 1 1 calc R U . A 1
H24C H 0.414715 0.880161 0.231683 0.043 Uiso 1 1 calc R U . A 1
C25 C 0.47651(9) 0.74291(17) 0.30736(10) 0.0298(5) Uani 1 1 d . . . A 1
H25A H 0.482508 0.675095 0.317816 0.045 Uiso 1 1 calc R U . A 1
H25B H 0.494587 0.781888 0.343000 0.045 Uiso 1 1 calc R U . A 1
H25C H 0.496729 0.758086 0.274219 0.045 Uiso 1 1 calc R U . A 1
C26 C 0.22231(9) 0.55799(13) 0.18231(8) 0.0178(4) Uani 1 1 d . . . A 1
H26 H 0.218549 0.545429 0.224894 0.021 Uiso 1 1 calc R U . A 1
C27 C 0.16896(9) 0.62423(14) 0.15182(9) 0.0244(4) Uani 1 1 d . . . A 1
H27A H 0.171257 0.636254 0.109650 0.037 Uiso 1 1 calc R U . A 1
H27B H 0.172230 0.684892 0.173974 0.037 Uiso 1 1 calc R U . A 1
H27C H 0.129432 0.593704 0.152419 0.037 Uiso 1 1 calc R U . A 1
C28 C 0.21532(10) 0.46266(14) 0.14803(9) 0.0244(4) Uani 1 1 d . . . A 1
H28A H 0.213891 0.474312 0.104958 0.037 Uiso 1 1 calc R U . A 1
H28B H 0.177019 0.431343 0.152039 0.037 Uiso 1 1 calc R U . A 1
H28C H 0.250580 0.421383 0.165192 0.037 Uiso 1 1 calc R U . A 1
C29 C 0.27452(8) 0.60923(13) 0.43970(8) 0.0144(3) Uani 1 1 d . . . A 1
C30 C 0.27931(8) 0.68175(13) 0.48400(8) 0.0154(4) Uani 1 1 d . . . A 1
C31 C 0.28048(8) 0.65345(14) 0.54345(8) 0.0198(4) Uani 1 1 d . . . A 1
H31 H 0.283268 0.700811 0.574076 0.024 Uiso 1 1 calc R U . A 1
C32 C 0.27769(9) 0.55830(15) 0.55898(9) 0.0218(4) Uani 1 1 d . . . A 1
H32 H 0.280709 0.540569 0.600147 0.026 Uiso 1 1 calc R U . A 1
C33 C 0.27051(9) 0.48932(14) 0.51440(9) 0.0214(4) Uani 1 1 d . . . A 1
H33 H 0.267729 0.424153 0.525222 0.026 Uiso 1 1 calc R U . A 1
C34 C 0.26722(8) 0.51302(13) 0.45353(8) 0.0171(4) Uani 1 1 d . . . A 1
C35 C 0.27864(8) 0.78858(13) 0.47010(8) 0.0177(4) Uani 1 1 d . . . A 1
H35 H 0.285729 0.796889 0.428244 0.021 Uiso 1 1 calc R U . A 1
C36 C 0.32867(9) 0.84457(14) 0.51448(9) 0.0237(4) Uani 1 1 d . . . A 1
H36A H 0.319459 0.844345 0.554889 0.036 Uiso 1 1 calc R U . A 1
H36B H 0.329586 0.910568 0.500227 0.036 Uiso 1 1 calc R U . A 1
H36C H 0.368962 0.814602 0.516683 0.036 Uiso 1 1 calc R U . A 1
C37 C 0.21501(9) 0.83117(14) 0.47113(9) 0.0237(4) Uani 1 1 d . . . A 1
H37A H 0.182616 0.794203 0.444043 0.036 Uiso 1 1 calc R U . A 1
H37B H 0.213267 0.897712 0.457361 0.036 Uiso 1 1 calc R U . A 1
H37C H 0.208658 0.828690 0.512632 0.036 Uiso 1 1 calc R U . A 1
C38 C 0.24907(9) 0.43622(13) 0.40527(9) 0.0197(4) Uani 1 1 d . . . A 1
H38 H 0.254245 0.462879 0.365661 0.024 Uiso 1 1 calc R U . A 1
C39 C 0.28898(11) 0.34656(15) 0.41927(10) 0.0302(5) Uani 1 1 d . . . A 1
H39A H 0.332320 0.363251 0.421905 0.045 Uiso 1 1 calc R U . A 1
H39B H 0.275566 0.299534 0.386816 0.045 Uiso 1 1 calc R U . A 1
H39C H 0.284646 0.319395 0.458069 0.045 Uiso 1 1 calc R U . A 1
C40 C 0.18058(10) 0.41139(17) 0.39879(11) 0.0319(5) Uani 1 1 d . . . A 1
H40A H 0.168844 0.360254 0.368756 0.048 Uiso 1 1 calc R U . A 1
H40B H 0.155267 0.468069 0.385366 0.048 Uiso 1 1 calc R U . A 1
H40C H 0.173921 0.390019 0.438119 0.048 Uiso 1 1 calc R U . A 1
Ni2 Ni 0.13371(13) 0.3905(2) 0.61728(14) 0.0144(3) Uani 0.657(8) 1 d D . P B 1
Cl2 Cl 0.2043(3) 0.4819(4) 0.6797(2) 0.0185(5) Uani 0.657(8) 1 d D . P B 1
F2 F -0.01410(18) 0.1712(3) 0.40298(16) 0.0351(8) Uani 0.657(8) 1 d D U P B 1
N5 N 0.20216(7) 0.24211(11) 0.69718(7) 0.0169(3) Uani 1 1 d . . . . .
N4 N 0.1127(3) 0.4906(4) 0.5562(2) 0.0158(9) Uani 0.657(8) 1 d D U P B 1
N6 N 0.10943(7) 0.25423(10) 0.71028(7) 0.0148(3) Uani 1 1 d . . . . .
C02G C 0.0666(2) 0.5471(3) 0.7111(3) 0.0306(12) Uani 0.525(5) 1 d . . P C 2
H02A H 0.026457 0.568910 0.716929 0.046 Uiso 0.525(5) 1 calc R U P C 2
H02B H 0.063495 0.533442 0.667978 0.046 Uiso 0.525(5) 1 calc R U P C 2
H02C H 0.097599 0.596978 0.724602 0.046 Uiso 0.525(5) 1 calc R U P C 2
C02H C 0.0861(2) 0.4740(3) 0.8158(2) 0.0350(13) Uani 0.525(5) 1 d . . P C 2
H02D H 0.114430 0.527480 0.828904 0.053 Uiso 0.525(5) 1 calc R U P C 2
H02E H 0.098579 0.419557 0.843121 0.053 Uiso 0.525(5) 1 calc R U P C 2
H02F H 0.043998 0.493344 0.817053 0.053 Uiso 0.525(5) 1 calc R U P C 2
C41 C 0.0811(4) 0.3136(4) 0.5579(3) 0.0162(10) Uani 0.657(8) 1 d D U P B 1
C42 C 0.0634(4) 0.2177(4) 0.5597(3) 0.0193(13) Uani 0.657(8) 1 d D U P B 1
H42 H 0.073365 0.184275 0.597237 0.023 Uiso 0.657(8) 1 calc R U P B 1
C43 C 0.0314(4) 0.1701(4) 0.5077(3) 0.0258(13) Uani 0.657(8) 1 d D U P B 1
H43 H 0.019813 0.105048 0.509678 0.031 Uiso 0.657(8) 1 calc R U P B 1
C44 C 0.0169(2) 0.2193(5) 0.4536(2) 0.0229(11) Uani 0.657(8) 1 d D U P B 1
C45 C 0.0316(3) 0.3128(4) 0.4492(2) 0.0222(10) Uani 0.657(8) 1 d D U P B 1
H45 H 0.020807 0.345002 0.411221 0.027 Uiso 0.657(8) 1 calc R U P B 1
C46 C 0.0630(3) 0.3606(4) 0.5012(3) 0.0180(10) Uani 0.657(8) 1 d D U P B 1
C47 C 0.0787(3) 0.4613(4) 0.5017(2) 0.0176(10) Uani 0.657(8) 1 d D U P B 1
C48 C 0.0603(2) 0.5246(4) 0.4531(2) 0.0252(10) Uani 0.657(8) 1 d D U P B 1
H48 H 0.037164 0.502496 0.414886 0.030 Uiso 0.657(8) 1 calc R U P B 1
C49 C 0.0762(3) 0.6198(4) 0.4613(3) 0.0289(11) Uani 0.657(8) 1 d D U P B 1
H49 H 0.063931 0.663953 0.428913 0.035 Uiso 0.657(8) 1 calc R U P B 1
C50 C 0.1101(3) 0.6503(4) 0.5174(3) 0.0280(11) Uani 0.657(8) 1 d D U P B 1
H50 H 0.121062 0.715644 0.524129 0.034 Uiso 0.657(8) 1 calc R U P B 1
C51 C 0.1277(3) 0.5840(4) 0.5631(3) 0.0222(10) Uani 0.657(8) 1 d D U P B 1
H51 H 0.151576 0.604933 0.601264 0.027 Uiso 0.657(8) 1 calc R U P B 1
C54 C 0.14783(8) 0.28942(12) 0.67555(8) 0.0151(4) Uani 1 1 d . . . . .
C55 C 0.19785(9) 0.17953(13) 0.74366(9) 0.0207(4) Uani 1 1 d . . . . .
H55 H 0.229517 0.138771 0.765221 0.025 Uiso 1 1 calc R U . . .
C56 C 0.14023(9) 0.18771(13) 0.75229(9) 0.0195(4) Uani 1 1 d . . . . .
H56 H 0.123599 0.154378 0.781562 0.023 Uiso 1 1 calc R U . . .
C57 C 0.25928(8) 0.25599(14) 0.67684(9) 0.0198(4) Uani 1 1 d . . . . .
C58 C 0.26464(9) 0.21576(18) 0.62184(9) 0.0302(5) Uani 1 1 d . . . . .
C59 C 0.31852(11) 0.2359(2) 0.60176(11) 0.0428(7) Uani 1 1 d . . . . .
H59 H 0.322912 0.211699 0.563668 0.051 Uiso 1 1 calc R U . . .
C60 C 0.36492(10) 0.2899(2) 0.63628(12) 0.0412(6) Uani 1 1 d . . . . .
H60 H 0.400467 0.304621 0.621320 0.049 Uiso 1 1 calc R U . . .
C61 C 0.36038(10) 0.32272(17) 0.69223(11) 0.0337(5) Uani 1 1 d . . . . .
H61 H 0.393940 0.357157 0.716434 0.040 Uiso 1 1 calc R U . . .
C62 C 0.30771(9) 0.30679(14) 0.71445(10) 0.0237(4) Uani 1 1 d . . . . .
C63 C 0.21836(11) 0.1461(2) 0.58705(10) 0.0450(7) Uani 1 1 d . . . . .
H63 H 0.180453 0.148954 0.603798 0.054 Uiso 1 1 calc R U . . .
C64 C 0.24539(14) 0.0446(2) 0.59766(15) 0.0620(9) Uani 1 1 d . . . . .
H64A H 0.282090 0.039698 0.580645 0.093 Uiso 1 1 calc R U . . .
H64B H 0.214437 -0.001976 0.577690 0.093 Uiso 1 1 calc R U . . .
H64C H 0.256854 0.031395 0.641389 0.093 Uiso 1 1 calc R U . . .
C65 C 0.19966(13) 0.1681(3) 0.51923(11) 0.0745(12) Uani 1 1 d . . . . .
H65A H 0.183608 0.233465 0.513331 0.112 Uiso 1 1 calc R U . . .
H65B H 0.167612 0.123112 0.499378 0.112 Uiso 1 1 calc R U . . .
H65C H 0.235758 0.161942 0.501402 0.112 Uiso 1 1 calc R U . . .
C66 C 0.30601(11) 0.34052(15) 0.77798(11) 0.0338(5) Uani 1 1 d . . . . .
H66 H 0.261812 0.347616 0.780194 0.041 Uiso 1 1 calc R U . . .
C67 C 0.33640(14) 0.26786(18) 0.82568(11) 0.0472(7) Uani 1 1 d . . . . .
H67A H 0.315310 0.206213 0.817147 0.071 Uiso 1 1 calc R U . . .
H67B H 0.333481 0.290133 0.866059 0.071 Uiso 1 1 calc R U . . .
H67C H 0.379950 0.260481 0.824513 0.071 Uiso 1 1 calc R U . . .
C68 C 0.33824(13) 0.43759(17) 0.79326(15) 0.0515(8) Uani 1 1 d . . . . .
H68A H 0.382805 0.429909 0.797288 0.077 Uiso 1 1 calc R U . . .
H68B H 0.330459 0.461512 0.831608 0.077 Uiso 1 1 calc R U . . .
H68C H 0.321989 0.483199 0.760631 0.077 Uiso 1 1 calc R U . . .
C69 C 0.04662(8) 0.28300(12) 0.70962(8) 0.0130(3) Uani 1 1 d . . . . .
C70 C 0.03630(9) 0.37637(13) 0.72823(8) 0.0165(4) Uani 1 1 d . . . . .
C71 C -0.02420(9) 0.40119(14) 0.72925(9) 0.0237(4) Uani 1 1 d . . . . .
H71 H -0.032883 0.464778 0.739406 0.028 Uiso 1 1 calc R U . . .
C72 C -0.07168(9) 0.33586(15) 0.71590(9) 0.0258(4) Uani 1 1 d . . . . .
H72 H -0.112433 0.354439 0.717292 0.031 Uiso 1 1 calc R U . . .
C73 C -0.06006(9) 0.24372(15) 0.70055(9) 0.0229(4) Uani 1 1 d . . . . .
H73 H -0.092951 0.198808 0.692487 0.027 Uiso 1 1 calc R U . . .
C74 C -0.00096(8) 0.21465(13) 0.69654(8) 0.0170(4) Uani 1 1 d . . . . .
C75 C 0.08789(12) 0.44608(16) 0.75256(10) 0.0343(6) Uani 1 1 d . . . . .
H75A H 0.129270 0.421702 0.749230 0.041 Uiso 0.525(5) 1 calc R U P C 2
H75 H 0.119402 0.433571 0.728192 0.041 Uiso 0.475(5) 1 calc R U P C 1
C76 C 0.1206(2) 0.4048(3) 0.8234(2) 0.0287(13) Uani 0.475(5) 1 d . . P C 1
H76A H 0.157286 0.442906 0.840908 0.043 Uiso 0.475(5) 1 calc R U P C 1
H76B H 0.132480 0.337785 0.820854 0.043 Uiso 0.475(5) 1 calc R U P C 1
H76C H 0.090774 0.409938 0.849237 0.043 Uiso 0.475(5) 1 calc R U P C 1
C77 C 0.0819(2) 0.5443(3) 0.7527(3) 0.0279(12) Uani 0.475(5) 1 d . . P C 1
H77A H 0.122737 0.573520 0.766618 0.042 Uiso 0.475(5) 1 calc R U P C 1
H77B H 0.055462 0.562591 0.780139 0.042 Uiso 0.475(5) 1 calc R U P C 1
H77C H 0.063255 0.566498 0.711475 0.042 Uiso 0.475(5) 1 calc R U P C 1
C78 C 0.00761(10) 0.11056(13) 0.68053(10) 0.0250(4) Uani 1 1 d . . . . .
H78 H 0.049998 0.103029 0.673053 0.030 Uiso 1 1 calc R U . . .
C79 C 0.00152(12) 0.04310(14) 0.73259(11) 0.0319(5) Uani 1 1 d . . . . .
H79A H 0.032945 0.059283 0.769192 0.048 Uiso 1 1 calc R U . . .
H79B H 0.007389 -0.023057 0.720867 0.048 Uiso 1 1 calc R U . . .
H79C H -0.039653 0.050072 0.740885 0.048 Uiso 1 1 calc R U . . .
C80 C -0.03972(12) 0.08085(17) 0.62240(11) 0.0397(6) Uani 1 1 d . . . . .
H80A H -0.080846 0.076415 0.631112 0.060 Uiso 1 1 calc R U . . .
H80B H -0.028098 0.018598 0.608564 0.060 Uiso 1 1 calc R U . . .
H80C H -0.040291 0.128633 0.590573 0.060 Uiso 1 1 calc R U . . .
F2A F -0.0182(4) 0.1281(6) 0.4090(4) 0.046(2) Uani 0.343(8) 1 d D U P B 2
N4A N 0.1051(6) 0.4679(7) 0.5423(5) 0.0172(18) Uani 0.343(8) 1 d D U P B 2
C41A C 0.0820(9) 0.2894(8) 0.5543(6) 0.0162(10) Uani 0.343(8) 1 d D U P B 2
C42A C 0.0704(8) 0.1923(8) 0.5603(6) 0.019(2) Uani 0.343(8) 1 d D U P B 2
H42A H 0.086247 0.161745 0.598233 0.023 Uiso 0.343(8) 1 calc R U P B 2
C43A C 0.0360(6) 0.1386(7) 0.5118(5) 0.0196(19) Uani 0.343(8) 1 d D U P B 2
H43A H 0.027878 0.072835 0.516947 0.023 Uiso 0.343(8) 1 calc R U P B 2
C44A C 0.0144(6) 0.1822(8) 0.4569(5) 0.0229(11) Uani 0.343(8) 1 d D U P B 2
C45A C 0.0236(5) 0.2758(8) 0.4475(4) 0.023(2) Uani 0.343(8) 1 d D U P B 2
H45A H 0.007637 0.304259 0.408890 0.027 Uiso 0.343(8) 1 calc R U P B 2
C46A C 0.0572(6) 0.3297(7) 0.4958(5) 0.0142(17) Uani 0.343(8) 1 d D U P B 2
C47A C 0.0686(5) 0.4311(7) 0.4918(4) 0.0166(17) Uani 0.343(8) 1 d D U P B 2
C48A C 0.0455(5) 0.4907(7) 0.4418(4) 0.0256(19) Uani 0.343(8) 1 d D U P B 2
H48A H 0.019512 0.464819 0.406177 0.031 Uiso 0.343(8) 1 calc R U P B 2
C49A C 0.0602(5) 0.5854(8) 0.4440(4) 0.0270(19) Uani 0.343(8) 1 d D U P B 2
H49A H 0.044714 0.625115 0.409826 0.032 Uiso 0.343(8) 1 calc R U P B 2
C50A C 0.0976(5) 0.6239(7) 0.4962(5) 0.0239(19) Uani 0.343(8) 1 d D U P B 2
H50A H 0.108085 0.689779 0.498970 0.029 Uiso 0.343(8) 1 calc R U P B 2
C51A C 0.1196(5) 0.5603(7) 0.5452(5) 0.023(2) Uani 0.343(8) 1 d D U P B 2
H51A H 0.145572 0.584540 0.581367 0.028 Uiso 0.343(8) 1 calc R U P B 2
O1 O 0.51027(19) 0.9854(3) 0.48323(18) 0.0484(9) Uani 0.5 1 d D . P D -1
C12 C 0.4473(2) 1.0142(4) 0.4798(2) 0.0457(13) Uani 0.5 1 d D . P D -1
H12A H 0.417946 0.964621 0.459781 0.055 Uiso 0.5 1 calc R U P D -1
H12B H 0.437835 1.075042 0.457263 0.055 Uiso 0.5 1 calc R U P D -1
C13 C 0.4447(3) 1.0260(5) 0.5442(3) 0.0604(17) Uani 0.5 1 d D . P D -1
H13A H 0.401698 1.034790 0.546910 0.091 Uiso 0.5 1 calc R U P D -1
H13B H 0.468980 1.082128 0.561150 0.091 Uiso 0.5 1 calc R U P D -1
H13C H 0.461743 0.969020 0.567154 0.091 Uiso 0.5 1 calc R U P D -1
C52 C 0.5797(3) 0.9219(4) 0.4283(3) 0.0555(15) Uani 0.5 1 d D . P D -1
H52A H 0.586358 0.911448 0.387404 0.083 Uiso 0.5 1 calc R U P D -1
H52B H 0.582092 0.860635 0.449779 0.083 Uiso 0.5 1 calc R U P D -1
H52C H 0.611518 0.965119 0.450749 0.083 Uiso 0.5 1 calc R U P D -1
C53 C 0.5169(3) 0.9655(5) 0.4238(3) 0.0511(14) Uani 0.5 1 d D . P D -1
H53A H 0.512994 1.025101 0.399684 0.061 Uiso 0.5 1 calc R U P D -1
H53B H 0.484324 0.920585 0.403502 0.061 Uiso 0.5 1 calc R U P D -1
Ni3 Ni 0.1301(3) 0.3758(3) 0.6109(3) 0.0144(3) Uani 0.343(8) 1 d D . P B 2
Cl3 Cl 0.1959(5) 0.4802(7) 0.6674(4) 0.0195(10) Uani 0.343(8) 1 d D . P B 2
Ni4 Ni 0.4039(6) 0.6289(8) 0.3980(5) 0.040(3) Uiso 0.0317(8) 1 d . . P A 2
Cl4 Cl 0.3962(10) 0.7715(15) 0.4396(10) 0.045(5) Uiso 0.0317(8) 1 d . . P A 2

loop_
_atom_site_aniso_label
_atom_site_aniso_U_11
_atom_site_aniso_U_22
_atom_site_aniso_U_33
_atom_site_aniso_U_23
_atom_site_aniso_U_13
_atom_site_aniso_U_12
Ni1 0.00849(11) 0.01118(11) 0.01131(11) -0.00136(9) 0.00180(8) 0.00051(9)
Cl1 0.0137(2) 0.0145(2) 0.0167(2) -0.00386(16) -0.00049(16) 0.00037(16)
F1 0.0168(6) 0.0309(7) 0.0454(8) -0.0160(6) -0.0060(5) -0.0047(5)
N3 0.0099(7) 0.0165(7) 0.0124(7) 0.0000(6) 0.0013(6) 0.0005(6)
N2 0.0104(7) 0.0143(7) 0.0136(7) 0.0000(6) 0.0023(6) -0.0004(6)
N1 0.0136(7) 0.0172(7) 0.0138(7) 0.0012(6) 0.0038(6) 0.0018(6)
C1 0.0134(9) 0.0164(9) 0.0137(8) 0.0016(7) 0.0030(7) 0.0011(7)
C2 0.0134(8) 0.0162(9) 0.0178(9) -0.0003(7) 0.0039(7) 0.0008(7)
C3 0.0180(9) 0.0177(9) 0.0214(9) -0.0038(7) 0.0045(8) -0.0007(7)
C4 0.0131(9) 0.0229(10) 0.0235(10) -0.0044(8) 0.0016(8) -0.0052(7)
C5 0.0126(8) 0.0222(9) 0.0201(9) -0.0008(8) 0.0010(7) -0.0006(7)
C6 0.0140(8) 0.0190(9) 0.0124(8) 0.0006(7) 0.0042(7) -0.0023(7)
C7 0.0143(8) 0.0188(9) 0.0122(8) 0.0027(7) 0.0036(7) 0.0013(7)
C8 0.0150(9) 0.0222(9) 0.0178(9) -0.0008(7) 0.0010(7) 0.0027(7)
C9 0.0189(9) 0.0258(10) 0.0206(10) 0.0002(8) 0.0015(8) 0.0090(8)
C10 0.0255(10) 0.0186(9) 0.0209(10) -0.0016(8) 0.0043(8) 0.0060(8)
C11 0.0179(9) 0.0185(9) 0.0179(9) -0.0013(7) 0.0039(7) 0.0020(7)
C14 0.0103(8) 0.0130(8) 0.0132(8) -0.0024(6) 0.0015(6) -0.0023(6)
C15 0.0150(8) 0.0151(8) 0.0159(9) -0.0017(7) -0.0008(7) 0.0047(7)
C16 0.0110(8) 0.0191(9) 0.0179(9) -0.0022(7) 0.0003(7) 0.0046(7)
C17 0.0147(8) 0.0131(8) 0.0134(8) 0.0021(7) 0.0029(7) 0.0028(7)
C18 0.0154(9) 0.0148(8) 0.0162(9) 0.0036(7) 0.0019(7) 0.0026(7)
C19 0.0164(9) 0.0189(9) 0.0212(9) 0.0059(7) 0.0066(7) 0.0015(7)
C20 0.0235(10) 0.0212(9) 0.0180(9) 0.0020(7) 0.0107(8) 0.0059(8)
C21 0.0247(10) 0.0186(9) 0.0159(9) -0.0021(7) 0.0041(8) 0.0007(8)
C22 0.0161(9) 0.0138(8) 0.0156(8) 0.0010(7) 0.0025(7) 0.0023(7)
C23 0.0158(9) 0.0253(10) 0.0166(9) -0.0007(7) 0.0050(7) -0.0073(8)
C24 0.0363(12) 0.0207(10) 0.0313(11) -0.0045(9) 0.0122(10) -0.0100(9)
C25 0.0185(10) 0.0462(13) 0.0237(11) 0.0023(10) 0.0028(8) -0.0099(9)
C26 0.0191(9) 0.0179(9) 0.0161(9) -0.0020(7) 0.0035(7) -0.0034(7)
C27 0.0188(10) 0.0261(10) 0.0259(10) -0.0019(8) 0.0003(8) -0.0017(8)
C28 0.0289(11) 0.0225(10) 0.0202(10) -0.0035(8) 0.0020(8) -0.0045(8)
C29 0.0092(8) 0.0213(9) 0.0128(8) 0.0005(7) 0.0028(6) 0.0010(7)
C30 0.0087(8) 0.0217(9) 0.0156(8) -0.0020(7) 0.0024(7) -0.0003(7)
C31 0.0155(9) 0.0275(10) 0.0171(9) -0.0033(8) 0.0056(7) 0.0007(8)
C32 0.0190(9) 0.0314(11) 0.0174(9) 0.0034(8) 0.0088(8) 0.0011(8)
C33 0.0190(9) 0.0228(10) 0.0241(10) 0.0042(8) 0.0084(8) -0.0015(8)
C34 0.0120(8) 0.0201(9) 0.0205(9) -0.0010(7) 0.0062(7) 0.0000(7)
C35 0.0181(9) 0.0198(9) 0.0146(9) -0.0038(7) 0.0028(7) 0.0001(7)
C36 0.0250(10) 0.0233(10) 0.0212(10) -0.0061(8) 0.0019(8) -0.0013(8)
C37 0.0251(10) 0.0237(10) 0.0236(10) -0.0032(8) 0.0081(8) 0.0040(8)
C38 0.0186(9) 0.0205(9) 0.0218(10) -0.0019(8) 0.0082(8) -0.0026(8)
C39 0.0362(12) 0.0243(11) 0.0336(12) -0.0012(9) 0.0152(10) 0.0058(9)
C40 0.0232(11) 0.0363(12) 0.0381(13) -0.0129(10) 0.0108(10) -0.0085(9)
Ni2 0.0113(3) 0.0130(7) 0.0193(6) 0.0054(4) 0.0043(4) 0.0009(4)
Cl2 0.0169(10) 0.0136(6) 0.0253(16) 0.0041(9) 0.0055(9) -0.0021(5)
F2 0.0267(12) 0.051(2) 0.0246(12) -0.0134(16) -0.0004(9) -0.0019(17)
N5 0.0125(7) 0.0187(8) 0.0213(8) 0.0063(6) 0.0078(6) 0.0041(6)
N4 0.0112(18) 0.017(2) 0.020(2) 0.0065(16) 0.0051(16) 0.0013(16)
N6 0.0111(7) 0.0151(7) 0.0191(8) 0.0055(6) 0.0051(6) 0.0023(6)
C02G 0.027(2) 0.0147(19) 0.056(4) 0.003(2) 0.023(2) 0.0004(16)
C02H 0.028(2) 0.044(3) 0.033(2) -0.019(2) 0.0080(19) -0.013(2)
C41 0.0113(9) 0.020(3) 0.0184(12) 0.0006(18) 0.0063(9) 0.005(2)
C42 0.014(2) 0.027(3) 0.0167(17) 0.0011(19) 0.0042(14) 0.003(2)
C43 0.021(2) 0.024(3) 0.033(2) -0.001(2) 0.0084(16) -0.003(2)
C44 0.0158(12) 0.032(3) 0.0192(13) -0.009(2) 0.0011(10) 0.002(3)
C45 0.017(2) 0.029(3) 0.0196(19) 0.001(2) 0.0036(14) 0.008(2)
C46 0.0136(19) 0.022(3) 0.0194(18) -0.0011(19) 0.0062(14) 0.004(2)
C47 0.013(2) 0.021(2) 0.021(2) 0.0043(18) 0.0075(16) 0.0050(18)
C48 0.023(2) 0.031(3) 0.025(2) 0.010(2) 0.0115(17) 0.011(2)
C49 0.028(3) 0.030(3) 0.034(3) 0.017(2) 0.017(2) 0.014(2)
C50 0.024(2) 0.025(2) 0.038(3) 0.0148(18) 0.013(2) 0.0075(17)
C51 0.016(2) 0.017(2) 0.034(3) 0.0083(17) 0.008(2) 0.0018(16)
C54 0.0131(8) 0.0147(8) 0.0185(9) 0.0023(7) 0.0058(7) 0.0018(7)
C55 0.0178(9) 0.0194(9) 0.0252(10) 0.0114(8) 0.0059(8) 0.0061(7)
C56 0.0165(9) 0.0194(9) 0.0236(10) 0.0108(8) 0.0068(8) 0.0032(7)
C57 0.0118(8) 0.0232(10) 0.0261(10) 0.0104(8) 0.0082(8) 0.0054(7)
C58 0.0160(10) 0.0547(15) 0.0204(10) 0.0072(10) 0.0049(8) 0.0039(10)
C59 0.0219(11) 0.086(2) 0.0233(12) 0.0048(12) 0.0105(9) 0.0032(12)
C60 0.0158(10) 0.0702(18) 0.0412(14) 0.0108(13) 0.0139(10) 0.0001(11)
C61 0.0187(10) 0.0398(13) 0.0444(14) 0.0051(11) 0.0112(10) -0.0036(9)
C62 0.0183(10) 0.0192(9) 0.0356(12) 0.0054(8) 0.0103(9) 0.0021(8)
C63 0.0238(12) 0.091(2) 0.0210(11) -0.0153(13) 0.0077(9) -0.0051(13)
C64 0.0500(18) 0.081(2) 0.061(2) -0.0312(17) 0.0244(16) -0.0175(17)
C65 0.0304(14) 0.175(4) 0.0180(12) -0.0109(18) 0.0059(11) -0.0078(19)
C66 0.0344(12) 0.0236(11) 0.0491(15) -0.0118(10) 0.0210(11) -0.0110(9)
C67 0.071(2) 0.0384(14) 0.0318(13) -0.0097(11) 0.0106(13) -0.0289(14)
C68 0.0458(16) 0.0269(13) 0.085(2) -0.0196(13) 0.0217(16) -0.0138(11)
C69 0.0100(8) 0.0143(8) 0.0148(8) 0.0028(6) 0.0035(7) 0.0017(6)
C70 0.0187(9) 0.0151(8) 0.0174(9) 0.0013(7) 0.0076(7) -0.0014(7)
C71 0.0264(10) 0.0182(9) 0.0295(11) 0.0041(8) 0.0127(9) 0.0097(8)
C72 0.0142(9) 0.0360(12) 0.0284(11) 0.0047(9) 0.0071(8) 0.0083(8)
C73 0.0135(9) 0.0321(11) 0.0227(10) 0.0008(8) 0.0034(8) -0.0060(8)
C74 0.0165(9) 0.0174(9) 0.0176(9) -0.0010(7) 0.0051(7) -0.0033(7)
C75 0.0453(14) 0.0336(12) 0.0317(12) -0.0174(10) 0.0245(11) -0.0255(11)
C76 0.034(3) 0.028(2) 0.021(2) -0.0043(18) 0.0002(19) -0.011(2)
C77 0.034(3) 0.019(2) 0.032(3) -0.006(2) 0.010(2) -0.0019(19)
C78 0.0332(11) 0.0164(9) 0.0297(11) -0.0046(8) 0.0162(9) -0.0083(8)
C79 0.0477(14) 0.0165(10) 0.0377(13) -0.0029(9) 0.0229(11) -0.0077(9)
C80 0.0532(16) 0.0364(13) 0.0336(13) -0.0152(10) 0.0183(12) -0.0263(12)
F2A 0.036(3) 0.049(4) 0.043(3) -0.032(4) -0.013(2) 0.010(3)
N4A 0.014(4) 0.016(4) 0.022(4) -0.003(3) 0.007(3) -0.003(3)
C41A 0.0113(9) 0.020(3) 0.0184(12) 0.0006(18) 0.0063(9) 0.005(2)
C42A 0.010(5) 0.021(4) 0.027(4) -0.004(3) 0.004(3) -0.002(4)
C43A 0.011(3) 0.028(5) 0.020(3) -0.007(3) 0.004(2) -0.002(4)
C44A 0.0158(12) 0.032(3) 0.0192(13) -0.009(2) 0.0011(10) 0.002(3)
C45A 0.022(5) 0.026(5) 0.016(3) -0.012(4) -0.003(3) 0.008(5)
C46A 0.012(3) 0.015(4) 0.015(3) -0.005(3) 0.004(2) 0.006(3)
C47A 0.014(4) 0.023(4) 0.015(3) -0.004(3) 0.007(3) 0.005(3)
C48A 0.024(5) 0.033(5) 0.023(4) 0.007(3) 0.014(3) 0.014(3)
C49A 0.027(4) 0.033(5) 0.024(4) 0.011(4) 0.012(3) 0.014(4)
C50A 0.020(4) 0.024(4) 0.030(5) 0.012(3) 0.011(4) 0.003(3)
C51A 0.015(4) 0.025(5) 0.030(5) 0.004(3) 0.004(3) -0.003(3)
O1 0.063(3) 0.038(2) 0.047(3) -0.0072(18) 0.018(2) 0.0019(19)
C12 0.039(3) 0.048(3) 0.046(3) 0.009(3) 0.001(3) 0.016(3)
C13 0.051(4) 0.061(4) 0.066(4) -0.003(4) 0.007(4) -0.021(3)
C52 0.059(4) 0.051(3) 0.065(4) 0.000(3) 0.031(3) 0.005(3)
C53 0.063(4) 0.050(3) 0.045(3) 0.007(3) 0.022(3) 0.000(3)
Ni3 0.0113(3) 0.0130(7) 0.0193(6) 0.0054(4) 0.0043(4) 0.0009(4)
Cl3 0.021(3) 0.0184(11) 0.021(3) 0.0016(16) 0.0091(18) -0.0026(14)

loop_
_atom_type_symbol
_atom_type_description
_atom_type_scat_dispersion_real
_atom_type_scat_dispersion_imag
_atom_type_scat_source
C C 0.0033 0.0016 'International Tables Vol C Tables 4.2.6.8 and 6.1.1.4'
H H 0.0000 0.0000 'International Tables Vol C Tables 4.2.6.8 and 6.1.1.4'
Cl Cl 0.1484 0.1585 'International Tables Vol C Tables 4.2.6.8 and 6.1.1.4'
F F 0.0171 0.0103 'International Tables Vol C Tables 4.2.6.8 and 6.1.1.4'
N N 0.0061 0.0033 'International Tables Vol C Tables 4.2.6.8 and 6.1.1.4'
Ni Ni 0.3393 1.1124 'International Tables Vol C Tables 4.2.6.8 and 6.1.1.4'
O O 0.0106 0.0060 'International Tables Vol C Tables 4.2.6.8 and 6.1.1.4'

loop_
_geom_angle_atom_site_label_1
_geom_angle_atom_site_label_2
_geom_angle_atom_site_label_3
_geom_angle
_geom_angle_site_symmetry_1
_geom_angle_site_symmetry_3
_geom_angle_publ_flag
N1 Ni1 Cl1 92.18(5) . . ?
C1 Ni1 Cl1 172.88(6) . . ?
C1 Ni1 N1 84.11(7) . . ?
C14 Ni1 Cl1 90.01(5) . . ?
C14 Ni1 N1 177.42(7) . . ?
C14 Ni1 C1 93.57(8) . . ?
C14 N3 C16 110.59(14) . . ?
C14 N3 C29 127.55(14) . . ?
C16 N3 C29 121.82(14) . . ?
C14 N2 C15 111.62(14) . . ?
C14 N2 C17 126.18(14) . . ?
C15 N2 C17 122.13(14) . . ?
C7 N1 Ni1 114.25(12) . . ?
C11 N1 Ni1 127.04(13) . . ?
C11 N1 C7 118.55(15) . . ?
C2 C1 Ni1 130.63(15) . . ?
C2 C1 C6 116.23(16) . . ?
C6 C1 Ni1 112.91(13) . . ?
C1 C2 H2 119.0 . . ?
C3 C2 C1 121.92(17) . . ?
C3 C2 H2 119.0 . . ?
C2 C3 H3 120.7 . . ?
C4 C3 C2 118.51(17) . . ?
C4 C3 H3 120.7 . . ?
F1 C4 C3 118.70(17) . . ?
C5 C4 F1 118.39(16) . . ?
C5 C4 C3 122.91(17) . . ?
C4 C5 H5 121.1 . . ?
C4 C5 C6 117.76(17) . . ?
C6 C5 H5 121.1 . . ?
C1 C6 C7 114.89(16) . . ?
C5 C6 C1 122.64(17) . . ?
C5 C6 C7 122.47(16) . . ?
N1 C7 C6 113.04(15) . . ?
N1 C7 C8 121.30(16) . . ?
C8 C7 C6 125.66(16) . . ?
C7 C8 H8 120.4 . . ?
C9 C8 C7 119.23(17) . . ?
C9 C8 H8 120.4 . . ?
C8 C9 H9 120.3 . . ?
C8 C9 C10 119.42(18) . . ?
C10 C9 H9 120.3 . . ?
C9 C10 H10 120.7 . . ?
C11 C10 C9 118.61(18) . . ?
C11 C10 H10 120.7 . . ?
N1 C11 C10 122.79(18) . . ?
N1 C11 H11 118.6 . . ?
C10 C11 H11 118.6 . . ?
N3 C14 Ni1 131.09(13) . . ?
N2 C14 Ni1 125.13(12) . . ?
N2 C14 N3 103.61(14) . . ?
N2 C15 H15 126.7 . . ?
C16 C15 N2 106.66(16) . . ?
C16 C15 H15 126.7 . . ?
N3 C16 H16 126.2 . . ?
C15 C16 N3 107.51(15) . . ?
C15 C16 H16 126.2 . . ?
C18 C17 N2 118.86(15) . . ?
C18 C17 C22 122.86(16) . . ?
C22 C17 N2 118.22(15) . . ?
C17 C18 C19 117.43(17) . . ?
C17 C18 C23 123.52(16) . . ?
C19 C18 C23 118.91(16) . . ?
C18 C19 H19 119.4 . . ?
C20 C19 C18 121.15(17) . . ?
C20 C19 H19 119.4 . . ?
C19 C20 H20 119.9 . . ?
C19 C20 C21 120.12(17) . . ?
C21 C20 H20 119.9 . . ?
C20 C21 H21 119.2 . . ?
C20 C21 C22 121.61(18) . . ?
C22 C21 H21 119.2 . . ?
C17 C22 C26 123.71(16) . . ?
C21 C22 C17 116.66(17) . . ?
C21 C22 C26 119.63(16) . . ?
C18 C23 H23 108.1 . . ?
C18 C23 C24 109.12(16) . . ?
C18 C23 C25 112.57(16) . . ?
C24 C23 H23 108.1 . . ?
C25 C23 H23 108.1 . . ?
C25 C23 C24 110.67(17) . . ?
C23 C24 H24A 109.5 . . ?
C23 C24 H24B 109.5 . . ?
C23 C24 H24C 109.5 . . ?
H24A C24 H24B 109.5 . . ?
H24A C24 H24C 109.5 . . ?
H24B C24 H24C 109.5 . . ?
C23 C25 H25A 109.5 . . ?
C23 C25 H25B 109.5 . . ?
C23 C25 H25C 109.5 . . ?
H25A C25 H25B 109.5 . . ?
H25A C25 H25C 109.5 . . ?
H25B C25 H25C 109.5 . . ?
C22 C26 H26 108.2 . . ?
C22 C26 C27 111.71(15) . . ?
C22 C26 C28 111.89(16) . . ?
C27 C26 H26 108.2 . . ?
C28 C26 H26 108.2 . . ?
C28 C26 C27 108.60(15) . . ?
C26 C27 H27A 109.5 . . ?
C26 C27 H27B 109.5 . . ?
C26 C27 H27C 109.5 . . ?
H27A C27 H27B 109.5 . . ?
H27A C27 H27C 109.5 . . ?
H27B C27 H27C 109.5 . . ?
C26 C28 H28A 109.5 . . ?
C26 C28 H28B 109.5 . . ?
C26 C28 H28C 109.5 . . ?
H28A C28 H28B 109.5 . . ?
H28A C28 H28C 109.5 . . ?
H28B C28 H28C 109.5 . . ?
C30 C29 N3 118.64(15) . . ?
C34 C29 N3 119.44(16) . . ?
C34 C29 C30 121.81(16) . . ?
C29 C30 C35 124.21(16) . . ?
C31 C30 C29 117.39(17) . . ?
C31 C30 C35 118.25(16) . . ?
C30 C31 H31 119.1 . . ?
C32 C31 C30 121.73(18) . . ?
C32 C31 H31 119.1 . . ?
C31 C32 H32 120.2 . . ?
C33 C32 C31 119.61(18) . . ?
C33 C32 H32 120.2 . . ?
C32 C33 H33 119.2 . . ?
C32 C33 C34 121.55(18) . . ?
C34 C33 H33 119.2 . . ?
C29 C34 C38 123.10(16) . . ?
C33 C34 C29 117.65(17) . . ?
C33 C34 C38 118.89(17) . . ?
C30 C35 H35 108.2 . . ?
C30 C35 C36 113.23(15) . . ?
C30 C35 C37 109.99(15) . . ?
C36 C35 H35 108.2 . . ?
C36 C35 C37 108.95(15) . . ?
C37 C35 H35 108.2 . . ?
C35 C36 H36A 109.5 . . ?
C35 C36 H36B 109.5 . . ?
C35 C36 H36C 109.5 . . ?
H36A C36 H36B 109.5 . . ?
H36A C36 H36C 109.5 . . ?
H36B C36 H36C 109.5 . . ?
C35 C37 H37A 109.5 . . ?
C35 C37 H37B 109.5 . . ?
C35 C37 H37C 109.5 . . ?
H37A C37 H37B 109.5 . . ?
H37A C37 H37C 109.5 . . ?
H37B C37 H37C 109.5 . . ?
C34 C38 H38 108.2 . . ?
C34 C38 C39 112.70(17) . . ?
C34 C38 C40 108.93(15) . . ?
C39 C38 H38 108.2 . . ?
C39 C38 C40 110.50(17) . . ?
C40 C38 H38 108.2 . . ?
C38 C39 H39A 109.5 . . ?
C38 C39 H39B 109.5 . . ?
C38 C39 H39C 109.5 . . ?
H39A C39 H39B 109.5 . . ?
H39A C39 H39C 109.5 . . ?
H39B C39 H39C 109.5 . . ?
C38 C40 H40A 109.5 . . ?
C38 C40 H40B 109.5 . . ?
C38 C40 H40C 109.5 . . ?
H40A C40 H40B 109.5 . . ?
H40A C40 H40C 109.5 . . ?
H40B C40 H40C 109.5 . . ?
N4 Ni2 Cl2 93.2(2) . . ?
C41 Ni2 Cl2 172.7(4) . . ?
C41 Ni2 N4 84.1(2) . . ?
C41 Ni2 C54 92.6(2) . . ?
C54 Ni2 Cl2 90.44(18) . . ?
C54 Ni2 N4 175.6(2) . . ?
C54 N5 C55 111.66(15) . . ?
C54 N5 C57 125.79(15) . . ?
C55 N5 C57 122.51(15) . . ?
C47 N4 Ni2 114.9(3) . . ?
C51 N4 Ni2 127.0(3) . . ?
C51 N4 C47 118.2(4) . . ?
C54 N6 C56 110.81(14) . . ?
C54 N6 C69 128.02(14) . . ?
C56 N6 C69 121.02(14) . . ?
H02A C02G H02B 109.5 . . ?
H02A C02G H02C 109.5 . . ?
H02B C02G H02C 109.5 . . ?
C75 C02G H02A 109.5 . . ?
C75 C02G H02B 109.5 . . ?
C75 C02G H02C 109.5 . . ?
H02D C02H H02E 109.5 . . ?
H02D C02H H02F 109.5 . . ?
H02E C02H H02F 109.5 . . ?
C75 C02H H02D 109.5 . . ?
C75 C02H H02E 109.5 . . ?
C75 C02H H02F 109.5 . . ?
C42 C41 Ni2 130.8(5) . . ?
C42 C41 C46 116.6(5) . . ?
C46 C41 Ni2 112.2(4) . . ?
C41 C42 H42 119.1 . . ?
C43 C42 C41 121.7(5) . . ?
C43 C42 H42 119.1 . . ?
C42 C43 H43 120.7 . . ?
C44 C43 C42 118.7(5) . . ?
C44 C43 H43 120.7 . . ?
F2 C44 C43 117.9(4) . . ?
C45 C44 F2 119.7(4) . . ?
C45 C44 C43 122.4(4) . . ?
C44 C45 H45 120.6 . . ?
C44 C45 C46 118.9(4) . . ?
C46 C45 H45 120.6 . . ?
C41 C46 C47 115.3(4) . . ?
C45 C46 C41 121.7(4) . . ?
C45 C46 C47 123.0(4) . . ?
N4 C47 C46 112.6(4) . . ?
N4 C47 C48 121.6(4) . . ?
C48 C47 C46 125.7(4) . . ?
C47 C48 H48 120.5 . . ?
C49 C48 C47 119.1(4) . . ?
C49 C48 H48 120.5 . . ?
C48 C49 H49 120.3 . . ?
C48 C49 C50 119.4(4) . . ?
C50 C49 H49 120.3 . . ?
C49 C50 H50 120.7 . . ?
C51 C50 C49 118.7(4) . . ?
C51 C50 H50 120.7 . . ?
N4 C51 C50 123.0(4) . . ?
N4 C51 H51 118.5 . . ?
C50 C51 H51 118.5 . . ?
N5 C54 Ni2 126.80(16) . . ?
N5 C54 N6 103.61(14) . . ?
N5 C54 Ni3 127.3(2) . . ?
N6 C54 Ni2 129.24(16) . . ?
N6 C54 Ni3 129.1(2) . . ?
N5 C55 H55 126.6 . . ?
C56 C55 N5 106.75(16) . . ?
C56 C55 H55 126.6 . . ?
N6 C56 H56 126.4 . . ?
C55 C56 N6 107.16(16) . . ?
C55 C56 H56 126.4 . . ?
C58 C57 N5 118.96(18) . . ?
C58 C57 C62 122.34(18) . . ?
C62 C57 N5 118.66(17) . . ?
C57 C58 C59 117.4(2) . . ?
C57 C58 C63 122.77(19) . . ?
C59 C58 C63 119.6(2) . . ?
C58 C59 H59 119.5 . . ?
C60 C59 C58 121.0(2) . . ?
C60 C59 H59 119.5 . . ?
C59 C60 H60 119.8 . . ?
C61 C60 C59 120.4(2) . . ?
C61 C60 H60 119.8 . . ?
C60 C61 H61 119.2 . . ?
C60 C61 C62 121.5(2) . . ?
C62 C61 H61 119.2 . . ?
C57 C62 C66 123.28(18) . . ?
C61 C62 C57 117.1(2) . . ?
C61 C62 C66 119.6(2) . . ?
C58 C63 H63 108.1 . . ?
C58 C63 C64 108.7(2) . . ?
C58 C63 C65 113.1(2) . . ?
C64 C63 H63 108.1 . . ?
C65 C63 H63 108.1 . . ?
C65 C63 C64 110.5(3) . . ?
C63 C64 H64A 109.5 . . ?
C63 C64 H64B 109.5 . . ?
C63 C64 H64C 109.5 . . ?
H64A C64 H64B 109.5 . . ?
H64A C64 H64C 109.5 . . ?
H64B C64 H64C 109.5 . . ?
C63 C65 H65A 109.5 . . ?
C63 C65 H65B 109.5 . . ?
C63 C65 H65C 109.5 . . ?
H65A C65 H65B 109.5 . . ?
H65A C65 H65C 109.5 . . ?
H65B C65 H65C 109.5 . . ?
C62 C66 H66 108.3 . . ?
C62 C66 C67 111.00(18) . . ?
C62 C66 C68 112.1(2) . . ?
C67 C66 H66 108.3 . . ?
C67 C66 C68 108.8(2) . . ?
C68 C66 H66 108.3 . . ?
C66 C67 H67A 109.5 . . ?
C66 C67 H67B 109.5 . . ?
C66 C67 H67C 109.5 . . ?
H67A C67 H67B 109.5 . . ?
H67A C67 H67C 109.5 . . ?
H67B C67 H67C 109.5 . . ?
C66 C68 H68A 109.5 . . ?
C66 C68 H68B 109.5 . . ?
C66 C68 H68C 109.5 . . ?
H68A C68 H68B 109.5 . . ?
H68A C68 H68C 109.5 . . ?
H68B C68 H68C 109.5 . . ?
C70 C69 N6 118.47(15) . . ?
C74 C69 N6 119.31(15) . . ?
C74 C69 C70 121.90(16) . . ?
C69 C70 C75 123.13(17) . . ?
C71 C70 C69 117.36(17) . . ?
C71 C70 C75 119.23(18) . . ?
C70 C71 H71 119.2 . . ?
C72 C71 C70 121.68(18) . . ?
C72 C71 H71 119.2 . . ?
C71 C72 H72 120.0 . . ?
C73 C72 C71 119.97(18) . . ?
C73 C72 H72 120.0 . . ?
C72 C73 H73 119.3 . . ?
C72 C73 C74 121.50(18) . . ?
C74 C73 H73 119.3 . . ?
C69 C74 C78 124.86(17) . . ?
C73 C74 C69 117.47(17) . . ?
C73 C74 C78 117.64(17) . . ?
C02G C75 H75A 112.8 . . ?
C02H C75 C02G 104.2(3) . . ?
C02H C75 C70 109.5(2) . . ?
C02H C75 H75A 112.8 . . ?
C70 C75 C02G 104.1(2) . . ?
C70 C75 H75A 112.8 . . ?
C70 C75 H75 104.8 . . ?
C70 C75 C76 104.4(2) . . ?
C76 C75 H75 104.8 . . ?
C77 C75 C70 125.3(3) . . ?
C77 C75 H75 104.8 . . ?
C77 C75 C76 110.9(3) . . ?
C75 C76 H76A 109.5 . . ?
C75 C76 H76B 109.5 . . ?
C75 C76 H76C 109.5 . . ?
H76A C76 H76B 109.5 . . ?
H76A C76 H76C 109.5 . . ?
H76B C76 H76C 109.5 . . ?
C75 C77 H77A 109.5 . . ?
C75 C77 H77B 109.5 . . ?
C75 C77 H77C 109.5 . . ?
H77A C77 H77B 109.5 . . ?
H77A C77 H77C 109.5 . . ?
H77B C77 H77C 109.5 . . ?
C74 C78 H78 108.3 . . ?
C74 C78 C79 111.61(16) . . ?
C74 C78 C80 111.24(19) . . ?
C79 C78 H78 108.3 . . ?
C79 C78 C80 108.90(17) . . ?
C80 C78 H78 108.3 . . ?
C78 C79 H79A 109.5 . . ?
C78 C79 H79B 109.5 . . ?
C78 C79 H79C 109.5 . . ?
H79A C79 H79B 109.5 . . ?
H79A C79 H79C 109.5 . . ?
H79B C79 H79C 109.5 . . ?
C78 C80 H80A 109.5 . . ?
C78 C80 H80B 109.5 . . ?
C78 C80 H80C 109.5 . . ?
H80A C80 H80B 109.5 . . ?
H80A C80 H80C 109.5 . . ?
H80B C80 H80C 109.5 . . ?
C47A N4A Ni3 114.8(7) . . ?
C51A N4A C47A 120.4(9) . . ?
C51A N4A Ni3 124.7(7) . . ?
C42A C41A C46A 115.7(10) . . ?
C42A C41A Ni3 129.9(10) . . ?
C46A C41A Ni3 114.3(8) . . ?
C41A C42A H42A 119.2 . . ?
C41A C42A C43A 121.7(11) . . ?
C43A C42A H42A 119.2 . . ?
C42A C43A H43A 120.5 . . ?
C44A C43A C42A 119.0(9) . . ?
C44A C43A H43A 120.5 . . ?
C43A C44A F2A 118.5(8) . . ?
C45A C44A F2A 118.6(8) . . ?
C45A C44A C43A 122.9(8) . . ?
C44A C45A H45A 120.9 . . ?
C44A C45A C46A 118.3(8) . . ?
C46A C45A H45A 120.9 . . ?
C41A C46A C47A 114.1(8) . . ?
C45A C46A C41A 122.4(8) . . ?
C45A C46A C47A 123.4(8) . . ?
N4A C47A C46A 113.8(7) . . ?
N4A C47A C48A 119.7(8) . . ?
C48A C47A C46A 126.6(8) . . ?
C47A C48A H48A 119.7 . . ?
C49A C48A C47A 120.6(8) . . ?
C49A C48A H48A 119.7 . . ?
C48A C49A H49A 120.0 . . ?
C48A C49A C50A 120.0(7) . . ?
C50A C49A H49A 120.0 . . ?
C49A C50A H50A 121.5 . . ?
C49A C50A C51A 117.0(8) . . ?
C51A C50A H50A 121.5 . . ?
N4A C51A C50A 122.4(8) . . ?
N4A C51A H51A 118.8 . . ?
C50A C51A H51A 118.8 . . ?
C53 O1 C12 108.4(5) . . ?
O1 C12 H12A 111.1 . . ?
O1 C12 H12B 111.1 . . ?
O1 C12 C13 103.5(5) . . ?
H12A C12 H12B 109.0 . . ?
C13 C12 H12A 111.1 . . ?
C13 C12 H12B 111.1 . . ?
C12 C13 H13A 109.5 . . ?
C12 C13 H13B 109.5 . . ?
C12 C13 H13C 109.5 . . ?
H13A C13 H13B 109.5 . . ?
H13A C13 H13C 109.5 . . ?
H13B C13 H13C 109.5 . . ?
H52A C52 H52B 109.5 . . ?
H52A C52 H52C 109.5 . . ?
H52B C52 H52C 109.5 . . ?
C53 C52 H52A 109.5 . . ?
C53 C52 H52B 109.5 . . ?
C53 C52 H52C 109.5 . . ?
O1 C53 C52 108.2(5) . . ?
O1 C53 H53A 110.1 . . ?
O1 C53 H53B 110.1 . . ?
C52 C53 H53A 110.1 . . ?
C52 C53 H53B 110.1 . . ?
H53A C53 H53B 108.4 . . ?
C54 Ni3 N4A 176.0(5) . . ?
C54 Ni3 C41A 95.8(4) . . ?
C54 Ni3 Cl3 89.0(3) . . ?
N4A Ni3 Cl3 92.9(4) . . ?
C41A Ni3 N4A 82.8(5) . . ?
C41A Ni3 Cl3 171.4(7) . . ?

loop_
_geom_bond_atom_site_label_1
_geom_bond_atom_site_label_2
_geom_bond_distance
_geom_bond_site_symmetry_2
_geom_bond_publ_flag
Ni1 Cl1 2.2485(5) . ?
Ni1 N1 1.9546(15) . ?
Ni1 C1 1.9048(18) . ?
Ni1 C14 1.8852(17) . ?
F1 C4 1.372(2) . ?
N3 C14 1.374(2) . ?
N3 C16 1.394(2) . ?
N3 C29 1.453(2) . ?
N2 C14 1.367(2) . ?
N2 C15 1.388(2) . ?
N2 C17 1.454(2) . ?
N1 C7 1.358(2) . ?
N1 C11 1.349(2) . ?
C1 C2 1.405(3) . ?
C1 C6 1.408(3) . ?
C2 H2 0.9500 . ?
C2 C3 1.393(2) . ?
C3 H3 0.9500 . ?
C3 C4 1.374(3) . ?
C4 C5 1.367(3) . ?
C5 H5 0.9500 . ?
C5 C6 1.395(2) . ?
C6 C7 1.461(2) . ?
C7 C8 1.396(2) . ?
C8 H8 0.9500 . ?
C8 C9 1.380(3) . ?
C9 H9 0.9500 . ?
C9 C10 1.390(3) . ?
C10 H10 0.9500 . ?
C10 C11 1.379(3) . ?
C11 H11 0.9500 . ?
C15 H15 0.9500 . ?
C15 C16 1.337(3) . ?
C16 H16 0.9500 . ?
C17 C18 1.397(2) . ?
C17 C22 1.404(2) . ?
C18 C19 1.397(3) . ?
C18 C23 1.512(3) . ?
C19 H19 0.9500 . ?
C19 C20 1.373(3) . ?
C20 H20 0.9500 . ?
C20 C21 1.383(3) . ?
C21 H21 0.9500 . ?
C21 C22 1.396(3) . ?
C22 C26 1.528(2) . ?
C23 H23 1.0000 . ?
C23 C24 1.535(3) . ?
C23 C25 1.533(3) . ?
C24 H24A 0.9800 . ?
C24 H24B 0.9800 . ?
C24 H24C 0.9800 . ?
C25 H25A 0.9800 . ?
C25 H25B 0.9800 . ?
C25 H25C 0.9800 . ?
C26 H26 1.0000 . ?
C26 C27 1.539(3) . ?
C26 C28 1.533(3) . ?
C27 H27A 0.9800 . ?
C27 H27B 0.9800 . ?
C27 H27C 0.9800 . ?
C28 H28A 0.9800 . ?
C28 H28B 0.9800 . ?
C28 H28C 0.9800 . ?
C29 C30 1.412(2) . ?
C29 C34 1.400(3) . ?
C30 C31 1.395(3) . ?
C30 C35 1.527(3) . ?
C31 H31 0.9500 . ?
C31 C32 1.382(3) . ?
C32 H32 0.9500 . ?
C32 C33 1.378(3) . ?
C33 H33 0.9500 . ?
C33 C34 1.400(3) . ?
C34 C38 1.519(3) . ?
C35 H35 1.0000 . ?
C35 C36 1.533(3) . ?
C35 C37 1.540(3) . ?
C36 H36A 0.9800 . ?
C36 H36B 0.9800 . ?
C36 H36C 0.9800 . ?
C37 H37A 0.9800 . ?
C37 H37B 0.9800 . ?
C37 H37C 0.9800 . ?
C38 H38 1.0000 . ?
C38 C39 1.528(3) . ?
C38 C40 1.536(3) . ?
C39 H39A 0.9800 . ?
C39 H39B 0.9800 . ?
C39 H39C 0.9800 . ?
C40 H40A 0.9800 . ?
C40 H40B 0.9800 . ?
C40 H40C 0.9800 . ?
Ni2 Cl2 2.254(3) . ?
Ni2 N4 1.948(6) . ?
Ni2 C41 1.901(6) . ?
Ni2 C54 1.909(3) . ?
F2 C44 1.369(5) . ?
N5 C54 1.367(2) . ?
N5 C55 1.387(2) . ?
N5 C57 1.458(2) . ?
N4 C47 1.354(5) . ?
N4 C51 1.349(5) . ?
N6 C54 1.375(2) . ?
N6 C56 1.393(2) . ?
N6 C69 1.450(2) . ?
C02G H02A 0.9800 . ?
C02G H02B 0.9800 . ?
C02G H02C 0.9800 . ?
C02G C75 1.702(5) . ?
C02H H02D 0.9800 . ?
C02H H02E 0.9800 . ?
C02H H02F 0.9800 . ?
C02H C75 1.491(5) . ?
C41 C42 1.402(6) . ?
C41 C46 1.414(6) . ?
C42 H42 0.9500 . ?
C42 C43 1.396(6) . ?
C43 H43 0.9500 . ?
C43 C44 1.376(6) . ?
C44 C45 1.358(5) . ?
C45 H45 0.9500 . ?
C45 C46 1.395(6) . ?
C46 C47 1.451(5) . ?
C47 C48 1.399(6) . ?
C48 H48 0.9500 . ?
C48 C49 1.379(6) . ?
C49 H49 0.9500 . ?
C49 C50 1.386(6) . ?
C50 H50 0.9500 . ?
C50 C51 1.378(6) . ?
C51 H51 0.9500 . ?
C54 Ni3 1.868(6) . ?
C55 H55 0.9500 . ?
C55 C56 1.344(3) . ?
C56 H56 0.9500 . ?
C57 C58 1.394(3) . ?
C57 C62 1.404(3) . ?
C58 C59 1.402(3) . ?
C58 C63 1.504(3) . ?
C59 H59 0.9500 . ?
C59 C60 1.370(4) . ?
C60 H60 0.9500 . ?
C60 C61 1.370(3) . ?
C61 H61 0.9500 . ?
C61 C62 1.393(3) . ?
C62 C66 1.519(3) . ?
C63 H63 1.0000 . ?
C63 C64 1.540(4) . ?
C63 C65 1.525(3) . ?
C64 H64A 0.9800 . ?
C64 H64B 0.9800 . ?
C64 H64C 0.9800 . ?
C65 H65A 0.9800 . ?
C65 H65B 0.9800 . ?
C65 H65C 0.9800 . ?
C66 H66 1.0000 . ?
C66 C67 1.523(4) . ?
C66 C68 1.538(3) . ?
C67 H67A 0.9800 . ?
C67 H67B 0.9800 . ?
C67 H67C 0.9800 . ?
C68 H68A 0.9800 . ?
C68 H68B 0.9800 . ?
C68 H68C 0.9800 . ?
C69 C70 1.408(2) . ?
C69 C74 1.407(2) . ?
C70 C71 1.394(3) . ?
C70 C75 1.511(3) . ?
C71 H71 0.9500 . ?
C71 C72 1.377(3) . ?
C72 H72 0.9500 . ?
C72 C73 1.375(3) . ?
C73 H73 0.9500 . ?
C73 C74 1.398(3) . ?
C74 C78 1.524(3) . ?
C75 H75A 1.0000 . ?
C75 H75 1.0000 . ?
C75 C76 1.701(5) . ?
C75 C77 1.382(5) . ?
C76 H76A 0.9800 . ?
C76 H76B 0.9800 . ?
C76 H76C 0.9800 . ?
C77 H77A 0.9800 . ?
C77 H77B 0.9800 . ?
C77 H77C 0.9800 . ?
C78 H78 1.0000 . ?
C78 C79 1.538(3) . ?
C78 C80 1.542(3) . ?
C79 H79A 0.9800 . ?
C79 H79B 0.9800 . ?
C79 H79C 0.9800 . ?
C80 H80A 0.9800 . ?
C80 H80B 0.9800 . ?
C80 H80C 0.9800 . ?
F2A C44A 1.384(9) . ?
N4A C47A 1.344(9) . ?
N4A C51A 1.331(9) . ?
N4A Ni3 1.995(13) . ?
C41A C42A 1.396(10) . ?
C41A C46A 1.428(11) . ?
C41A Ni3 1.902(14) . ?
C42A H42A 0.9500 . ?
C42A C43A 1.404(11) . ?
C43A H43A 0.9500 . ?
C43A C44A 1.367(10) . ?
C44A C45A 1.351(9) . ?
C45A H45A 0.9500 . ?
C45A C46A 1.395(9) . ?
C46A C47A 1.448(9) . ?
C47A C48A 1.403(10) . ?
C48A H48A 0.9500 . ?
C48A C49A 1.364(10) . ?
C49A H49A 0.9500 . ?
C49A C50A 1.388(10) . ?
C50A H50A 0.9500 . ?
C50A C51A 1.417(11) . ?
C51A H51A 0.9500 . ?
O1 C12 1.441(6) . ?
O1 C53 1.410(6) . ?
C12 H12A 0.9900 . ?
C12 H12B 0.9900 . ?
C12 C13 1.477(8) . ?
C13 H13A 0.9800 . ?
C13 H13B 0.9800 . ?
C13 H13C 0.9800 . ?
C52 H52A 0.9800 . ?
C52 H52B 0.9800 . ?
C52 H52C 0.9800 . ?
C52 C53 1.506(8) . ?
C53 H53A 0.9900 . ?
C53 H53B 0.9900 . ?
Ni3 Cl3 2.250(6) . ?
Ni4 Cl4 2.23(2) . ?

loop_
_geom_torsion_atom_site_label_1
_geom_torsion_atom_site_label_2
_geom_torsion_atom_site_label_3
_geom_torsion_atom_site_label_4
_geom_torsion
_geom_torsion_site_symmetry_1
_geom_torsion_site_symmetry_2
_geom_torsion_site_symmetry_3
_geom_torsion_site_symmetry_4
_geom_torsion_publ_flag
Ni1 N1 C7 C6 7.49(19) . . . . ?
Ni1 N1 C7 C8 -172.50(14) . . . . ?
Ni1 N1 C11 C10 172.78(14) . . . . ?
Ni1 C1 C2 C3 -172.86(14) . . . . ?
Ni1 C1 C6 C5 175.04(14) . . . . ?
Ni1 C1 C6 C7 -5.1(2) . . . . ?
Cl1 Ni1 C14 N3 110.83(16) . . . . ?
Cl1 Ni1 C14 N2 -63.79(14) . . . . ?
F1 C4 C5 C6 -179.52(16) . . . . ?
N3 C29 C30 C31 -179.97(15) . . . . ?
N3 C29 C30 C35 4.6(2) . . . . ?
N3 C29 C34 C33 178.22(16) . . . . ?
N3 C29 C34 C38 -8.7(3) . . . . ?
N2 C15 C16 N3 1.0(2) . . . . ?
N2 C17 C18 C19 178.11(15) . . . . ?
N2 C17 C18 C23 -6.2(3) . . . . ?
N2 C17 C22 C21 -179.74(15) . . . . ?
N2 C17 C22 C26 1.2(2) . . . . ?
N1 C7 C8 C9 -1.4(3) . . . . ?
C1 Ni1 C14 N3 -75.33(16) . . . . ?
C1 Ni1 C14 N2 110.05(15) . . . . ?
C1 C2 C3 C4 -1.0(3) . . . . ?
C1 C6 C7 N1 -1.6(2) . . . . ?
C1 C6 C7 C8 178.35(17) . . . . ?
C2 C1 C6 C5 0.0(3) . . . . ?
C2 C1 C6 C7 179.83(15) . . . . ?
C2 C3 C4 F1 -179.41(17) . . . . ?
C2 C3 C4 C5 -0.3(3) . . . . ?
C3 C4 C5 C6 1.4(3) . . . . ?
C4 C5 C6 C1 -1.2(3) . . . . ?
C4 C5 C6 C7 178.95(17) . . . . ?
C5 C6 C7 N1 178.23(16) . . . . ?
C5 C6 C7 C8 -1.8(3) . . . . ?
C6 C1 C2 C3 1.2(3) . . . . ?
C6 C7 C8 C9 178.64(17) . . . . ?
C7 N1 C11 C10 -2.3(3) . . . . ?
C7 C8 C9 C10 -1.5(3) . . . . ?
C8 C9 C10 C11 2.3(3) . . . . ?
C9 C10 C11 N1 -0.4(3) . . . . ?
C11 N1 C7 C6 -176.77(15) . . . . ?
C11 N1 C7 C8 3.2(3) . . . . ?
C14 N3 C16 C15 -1.2(2) . . . . ?
C14 N3 C29 C30 120.89(19) . . . . ?
C14 N3 C29 C34 -63.0(2) . . . . ?
C14 N2 C15 C16 -0.5(2) . . . . ?
C14 N2 C17 C18 -76.6(2) . . . . ?
C14 N2 C17 C22 106.2(2) . . . . ?
C15 N2 C14 Ni1 175.56(12) . . . . ?
C15 N2 C14 N3 -0.27(18) . . . . ?
C15 N2 C17 C18 106.65(19) . . . . ?
C15 N2 C17 C22 -70.6(2) . . . . ?
C16 N3 C14 Ni1 -174.57(13) . . . . ?
C16 N3 C14 N2 0.90(18) . . . . ?
C16 N3 C29 C30 -56.5(2) . . . . ?
C16 N3 C29 C34 119.61(18) . . . . ?
C17 N2 C14 Ni1 -1.5(2) . . . . ?
C17 N2 C14 N3 -177.31(15) . . . . ?
C17 N2 C15 C16 176.71(15) . . . . ?
C17 C18 C19 C20 2.7(3) . . . . ?
C17 C18 C23 C24 -103.6(2) . . . . ?
C17 C18 C23 C25 133.15(18) . . . . ?
C17 C22 C26 C27 96.1(2) . . . . ?
C17 C22 C26 C28 -141.86(18) . . . . ?
C18 C17 C22 C21 3.1(3) . . . . ?
C18 C17 C22 C26 -175.88(16) . . . . ?
C18 C19 C20 C21 0.9(3) . . . . ?
C19 C18 C23 C24 72.1(2) . . . . ?
C19 C18 C23 C25 -51.2(2) . . . . ?
C19 C20 C21 C22 -2.6(3) . . . . ?
C20 C21 C22 C17 0.6(3) . . . . ?
C20 C21 C22 C26 179.71(17) . . . . ?
C21 C22 C26 C27 -82.9(2) . . . . ?
C21 C22 C26 C28 39.2(2) . . . . ?
C22 C17 C18 C19 -4.8(3) . . . . ?
C22 C17 C18 C23 170.94(17) . . . . ?
C23 C18 C19 C20 -173.23(17) . . . . ?
C29 N3 C14 Ni1 7.8(3) . . . . ?
C29 N3 C14 N2 -176.73(15) . . . . ?
C29 N3 C16 C15 176.56(15) . . . . ?
C29 C30 C31 C32 0.6(3) . . . . ?
C29 C30 C35 C36 -134.82(18) . . . . ?
C29 C30 C35 C37 103.0(2) . . . . ?
C29 C34 C38 C39 133.72(19) . . . . ?
C29 C34 C38 C40 -103.3(2) . . . . ?
C30 C29 C34 C33 -5.8(3) . . . . ?
C30 C29 C34 C38 167.24(16) . . . . ?
C30 C31 C32 C33 -3.3(3) . . . . ?
C31 C30 C35 C36 49.7(2) . . . . ?
C31 C30 C35 C37 -72.4(2) . . . . ?
C31 C32 C33 C34 1.4(3) . . . . ?
C32 C33 C34 C29 3.1(3) . . . . ?
C32 C33 C34 C38 -170.28(17) . . . . ?
C33 C34 C38 C39 -53.3(2) . . . . ?
C33 C34 C38 C40 69.7(2) . . . . ?
C34 C29 C30 C31 4.0(3) . . . . ?
C34 C29 C30 C35 -171.45(17) . . . . ?
C35 C30 C31 C32 176.36(17) . . . . ?
Ni2 N4 C47 C46 2.3(7) . . . . ?
Ni2 N4 C47 C48 -179.6(5) . . . . ?
Ni2 N4 C51 C50 -179.2(5) . . . . ?
Ni2 C41 C42 C43 -170.3(7) . . . . ?
Ni2 C41 C46 C45 170.9(5) . . . . ?
Ni2 C41 C46 C47 -9.8(8) . . . . ?
F2 C44 C45 C46 179.8(6) . . . . ?
N5 C54 Ni3 C41A 103.7(7) . . . . ?
N5 C54 Ni3 Cl3 -69.0(4) . . . . ?
N5 C55 C56 N6 0.9(2) . . . . ?
N5 C57 C58 C59 175.85(19) . . . . ?
N5 C57 C58 C63 -9.8(3) . . . . ?
N5 C57 C62 C61 -176.92(18) . . . . ?
N5 C57 C62 C66 5.7(3) . . . . ?
N4 C47 C48 C49 -1.3(8) . . . . ?
N6 C54 Ni3 C41A -72.3(7) . . . . ?
N6 C54 Ni3 Cl3 115.0(4) . . . . ?
N6 C69 C70 C71 -177.78(16) . . . . ?
N6 C69 C70 C75 -3.9(3) . . . . ?
N6 C69 C74 C73 175.62(16) . . . . ?
N6 C69 C74 C78 -2.1(3) . . . . ?
C41 C42 C43 C44 -0.3(12) . . . . ?
C41 C46 C47 N4 4.8(8) . . . . ?
C41 C46 C47 C48 -173.2(7) . . . . ?
C42 C41 C46 C45 -3.0(11) . . . . ?
C42 C41 C46 C47 176.4(6) . . . . ?
C42 C43 C44 F2 179.5(7) . . . . ?
C42 C43 C44 C45 -1.1(10) . . . . ?
C43 C44 C45 C46 0.4(9) . . . . ?
C44 C45 C46 C41 1.8(10) . . . . ?
C44 C45 C46 C47 -177.6(5) . . . . ?
C45 C46 C47 N4 -175.8(6) . . . . ?
C45 C46 C47 C48 6.2(9) . . . . ?
C46 C41 C42 C43 2.2(12) . . . . ?
C46 C47 C48 C49 176.6(5) . . . . ?
C47 N4 C51 C50 0.0(9) . . . . ?
C47 C48 C49 C50 0.3(7) . . . . ?
C48 C49 C50 C51 0.8(8) . . . . ?
C49 C50 C51 N4 -1.0(9) . . . . ?
C51 N4 C47 C46 -177.0(6) . . . . ?
C51 N4 C47 C48 1.1(9) . . . . ?
C54 N5 C55 C56 -0.7(2) . . . . ?
C54 N5 C57 C58 -77.1(2) . . . . ?
C54 N5 C57 C62 105.0(2) . . . . ?
C54 N6 C56 C55 -0.9(2) . . . . ?
C54 N6 C69 C70 -65.1(2) . . . . ?
C54 N6 C69 C74 121.3(2) . . . . ?
C55 N5 C54 Ni2 173.77(18) . . . . ?
C55 N5 C54 N6 0.1(2) . . . . ?
C55 N5 C54 Ni3 -176.7(2) . . . . ?
C55 N5 C57 C58 105.2(2) . . . . ?
C55 N5 C57 C62 -72.7(2) . . . . ?
C56 N6 C54 Ni2 -172.96(18) . . . . ?
C56 N6 C54 N5 0.5(2) . . . . ?
C56 N6 C54 Ni3 177.2(2) . . . . ?
C56 N6 C69 C70 110.2(2) . . . . ?
C56 N6 C69 C74 -63.4(2) . . . . ?
C57 N5 C54 Ni2 -4.1(3) . . . . ?
C57 N5 C54 N6 -177.78(17) . . . . ?
C57 N5 C54 Ni3 5.4(3) . . . . ?
C57 N5 C55 C56 177.30(18) . . . . ?
C57 C58 C59 C60 2.5(4) . . . . ?
C57 C58 C63 C64 -102.3(3) . . . . ?
C57 C58 C63 C65 134.5(2) . . . . ?
C57 C62 C66 C67 93.6(2) . . . . ?
C57 C62 C66 C68 -144.5(2) . . . . ?
C58 C57 C62 C61 5.3(3) . . . . ?
C58 C57 C62 C66 -172.1(2) . . . . ?
C58 C59 C60 C61 2.2(4) . . . . ?
C59 C58 C63 C64 72.0(3) . . . . ?
C59 C58 C63 C65 -51.2(3) . . . . ?
C59 C60 C61 C62 -3.3(4) . . . . ?
C60 C61 C62 C57 -0.3(3) . . . . ?
C60 C61 C62 C66 177.1(2) . . . . ?
C61 C62 C66 C67 -83.7(2) . . . . ?
C61 C62 C66 C68 38.2(3) . . . . ?
C62 C57 C58 C59 -6.3(3) . . . . ?
C62 C57 C58 C63 168.1(2) . . . . ?
C63 C58 C59 C60 -172.0(2) . . . . ?
C69 N6 C54 Ni2 2.7(3) . . . . ?
C69 N6 C54 N5 176.17(16) . . . . ?
C69 N6 C54 Ni3 -7.1(3) . . . . ?
C69 N6 C56 C55 -176.95(16) . . . . ?
C69 C70 C71 C72 3.5(3) . . . . ?
C69 C70 C75 C02G 129.6(2) . . . . ?
C69 C70 C75 C02H -119.5(3) . . . . ?
C69 C70 C75 C76 -73.2(3) . . . . ?
C69 C70 C75 C77 157.5(3) . . . . ?
C69 C74 C78 C79 108.3(2) . . . . ?
C69 C74 C78 C80 -129.9(2) . . . . ?
C70 C69 C74 C73 2.3(3) . . . . ?
C70 C69 C74 C78 -175.48(18) . . . . ?
C70 C71 C72 C73 -0.6(3) . . . . ?
C71 C70 C75 C02G -56.7(3) . . . . ?
C71 C70 C75 C02H 54.2(3) . . . . ?
C71 C70 C75 C76 100.5(3) . . . . ?
C71 C70 C75 C77 -28.8(4) . . . . ?
C71 C72 C73 C74 -1.7(3) . . . . ?
C72 C73 C74 C69 0.8(3) . . . . ?
C72 C73 C74 C78 178.73(18) . . . . ?
C73 C74 C78 C79 -69.5(2) . . . . ?
C73 C74 C78 C80 52.4(2) . . . . ?
C74 C69 C70 C71 -4.4(3) . . . . ?
C74 C69 C70 C75 169.47(18) . . . . ?
C75 C70 C71 C72 -170.57(19) . . . . ?
F2A C44A C45A C46A -179.2(11) . . . . ?
N4A C47A C48A C49A 0.4(16) . . . . ?
C41A C42A C43A C44A 1(2) . . . . ?
C41A C46A C47A N4A 5.5(17) . . . . ?
C41A C46A C47A C48A -174.3(13) . . . . ?
C42A C41A C46A C45A 0(2) . . . . ?
C42A C41A C46A C47A 178.4(13) . . . . ?
C42A C43A C44A F2A 178.5(14) . . . . ?
C42A C43A C44A C45A -1(2) . . . . ?
C43A C44A C45A C46A 1(2) . . . . ?
C44A C45A C46A C41A 0(2) . . . . ?
C44A C45A C46A C47A -178.2(12) . . . . ?
C45A C46A C47A N4A -176.1(12) . . . . ?
C45A C46A C47A C48A 4.0(19) . . . . ?
C46A C41A C42A C43A -1(2) . . . . ?
C46A C47A C48A C49A -179.8(11) . . . . ?
C47A N4A C51A C50A 0.2(19) . . . . ?
C47A C48A C49A C50A -0.7(15) . . . . ?
C48A C49A C50A C51A 0.7(14) . . . . ?
C49A C50A C51A N4A -0.5(17) . . . . ?
C51A N4A C47A C46A 180.0(12) . . . . ?
C51A N4A C47A C48A -0.2(18) . . . . ?
C12 O1 C53 C52 -171.9(5) . . . . ?
C53 O1 C12 C13 176.0(5) . . . . ?
Ni3 N4A C47A C46A -3.2(14) . . . . ?
Ni3 N4A C47A C48A 176.6(9) . . . . ?
Ni3 N4A C51A C50A -176.2(9) . . . . ?
Ni3 C41A C42A C43A -176.4(14) . . . . ?
Ni3 C41A C46A C45A 176.3(11) . . . . ?
Ni3 C41A C46A C47A -5.3(18) . . . . ?
